data_7003450
loop_
_publ_author_name
'Macdonald, Charles L. B.'
'Gorden, John D.'
'Voigt, Andreas'
'Filipponi, Silvia'
'Cowley, Alan H.'

_publ_section_title
;
 Group 13 decamethylmetallocenium cations
;
_journal_issue 9
_journal_name_full 'Dalton Transactions'
_journal_page_first 1161
_journal_page_last 1176
_journal_paper_doi 10.1039/b716220k
_journal_year 2008
_chemical_formula_moiety 'C20 H30 B1 F4 Ga1'
_chemical_formula_sum 'C20 H30 B F4 Ga'
_chemical_formula_weight 426.97
_chemical_name_systematic
;
?
;
_space_group_IT_number 60
_symmetry_cell_setting orthorhombic
_symmetry_space_group_name_Hall '-P 2n 2ab'
_symmetry_space_group_name_H-M 'P b c n'
_atom_sites_solution_hydrogens geom
_atom_sites_solution_primary direct
_atom_sites_solution_secondary difmap
_audit_creation_method SHELXL-97
_cell_angle_alpha 90.00
_cell_angle_beta 90.00
_cell_angle_gamma 90.00
_cell_formula_units_Z 8
_cell_length_a 11.9721(4)
_cell_length_b 16.4808(4)
_cell_length_c 20.4486(7)
_cell_measurement_reflns_used 0
_cell_measurement_temperature 133(2)
_cell_measurement_theta_max 0
_cell_measurement_theta_min 0
_cell_volume 4034.7(2)
_computing_cell_refinement DENZO
_computing_data_collection 'Nonius Collect'
_computing_data_reduction DENZO
_computing_molecular_graphics 'Ortep-3 for Windows (Farrugia, 1997)'
_computing_publication_material 'WinGX publication routines (Farrugia, 1999)'
_computing_structure_refinement 'SHELXL-97 (Sheldrick, 1997)'
_computing_structure_solution SHELX-93
_diffrn_ambient_temperature 133(2)
_diffrn_measured_fraction_theta_full 0.979
_diffrn_measured_fraction_theta_max 0.979
_diffrn_measurement_device_type 'Nonius KAPPA-CCD'
_diffrn_measurement_method '\w scans'
_diffrn_radiation_monochromator graphite
_diffrn_radiation_source 'fine-focus sealed tube'
_diffrn_radiation_type MoK\a
_diffrn_radiation_wavelength 0.71073
_diffrn_reflns_av_R_equivalents 0.0736
_diffrn_reflns_av_sigmaI/netI 0.0669
_diffrn_reflns_limit_h_max 15
_diffrn_reflns_limit_h_min -13
_diffrn_reflns_limit_k_max 19
_diffrn_reflns_limit_k_min -21
_diffrn_reflns_limit_l_max 24
_diffrn_reflns_limit_l_min -26
_diffrn_reflns_number 24914
_diffrn_reflns_theta_full 27.47
_diffrn_reflns_theta_max 27.47
_diffrn_reflns_theta_min 3.16
_exptl_absorpt_coefficient_mu 1.400
_exptl_absorpt_correction_T_max 0.9333
_exptl_absorpt_correction_T_min 0.7671
_exptl_absorpt_correction_type multi-scan
_exptl_crystal_colour 'pale yellow'
_exptl_crystal_density_diffrn 1.406
_exptl_crystal_density_method 'not measured'
_exptl_crystal_description plate
_exptl_crystal_F_000 1776
_exptl_crystal_size_max 0.20
_exptl_crystal_size_mid 0.20
_exptl_crystal_size_min 0.05
_refine_diff_density_max 0.733
_refine_diff_density_min -0.523
_refine_diff_density_rms 0.077
_refine_ls_extinction_method none
_refine_ls_goodness_of_fit_ref 1.019
_refine_ls_hydrogen_treatment constr
_refine_ls_matrix_type full
_refine_ls_number_parameters 246
_refine_ls_number_reflns 4539
_refine_ls_number_restraints 0
_refine_ls_restrained_S_all 1.019
_refine_ls_R_factor_all 0.0946
_refine_ls_R_factor_gt 0.0474
_refine_ls_shift/su_max 0.010
_refine_ls_shift/su_mean 0.000
_refine_ls_structure_factor_coef Fsqd
_refine_ls_weighting_details 'calc w=1/[\s^2^(Fo^2^)+(0.0313P)^2^+4.6725P] where P=(Fo^2^+2Fc^2^)/3'
_refine_ls_weighting_scheme calc
_refine_ls_wR_factor_gt 0.0841
_refine_ls_wR_factor_ref 0.0968
_reflns_number_gt 2958
_reflns_number_total 4539
_reflns_threshold_expression >2sigma(I)
_cod_data_source_file b716220k.txt
_cod_data_source_block 4
_cod_database_code 7003450

loop_
_symmetry_equiv_pos_as_xyz
'x, y, z'
'-x+1/2, -y+1/2, z+1/2'
'x+1/2, -y+1/2, -z'
'-x, y, -z+1/2'
'-x, -y, -z'
'x-1/2, y-1/2, -z-1/2'
'-x-1/2, y-1/2, z'
'x, -y, z-1/2'

loop_
_atom_site_label
_atom_site_type_symbol
_atom_site_fract_x
_atom_site_fract_y
_atom_site_fract_z
_atom_site_U_iso_or_equiv
_atom_site_adp_type
_atom_site_occupancy
_atom_site_symmetry_multiplicity
_atom_site_calc_flag
_atom_site_refinement_flags
_atom_site_disorder_assembly
_atom_site_disorder_group
C151 C 0.3413(3) 0.28348(18) 0.26687(18) 0.0334(8) Uani 1 1 d . . .
H15A H 0.2666 0.2890 0.2478 0.050 Uiso 1 1 calc R . .
H15B H 0.3976 0.2882 0.2323 0.050 Uiso 1 1 calc R . .
H15C H 0.3530 0.3263 0.2994 0.050 Uiso 1 1 calc R . .
C121 C 0.3498(3) -0.02781(19) 0.2957(2) 0.0551(13) Uani 1 1 d . . .
H12A H 0.4073 -0.0414 0.2635 0.083 Uiso 1 1 calc R . .
H12B H 0.2759 -0.0399 0.2776 0.083 Uiso 1 1 calc R . .
H12C H 0.3615 -0.0600 0.3354 0.083 Uiso 1 1 calc R . .
C131 C 0.4492(3) 0.0554(3) 0.4265(2) 0.0618(13) Uani 1 1 d . . .
H13A H 0.4126 0.0766 0.4658 0.093 Uiso 1 1 calc R . .
H13B H 0.5299 0.0648 0.4294 0.093 Uiso 1 1 calc R . .
H13C H 0.4348 -0.0029 0.4228 0.093 Uiso 1 1 calc R . .
Ga1 Ga 0.18849(3) 0.131613(18) 0.329815(15) 0.02072(11) Uani 1 1 d . . .
F22 F 0.04297(17) 0.31221(10) 0.20031(9) 0.0346(5) Uani 1 1 d . . .
F12 F 0.04574(17) -0.05081(10) 0.20121(8) 0.0335(5) Uani 1 1 d . . .
C11 C 0.3183(2) 0.12580(16) 0.26827(14) 0.0209(6) Uani 1 1 d . . .
F11 F 0.08375(16) 0.04547(11) 0.27659(9) 0.0394(5) Uani 1 1 d . . .
C23 C 0.1963(2) 0.08520(17) 0.50896(14) 0.0230(7) Uani 1 1 d . . .
C24 C 0.2012(2) 0.17434(17) 0.50912(14) 0.0224(7) Uani 1 1 d . . .
B2 B 0.0000 0.2674(3) 0.2500 0.0188(10) Uani 1 2 d S . .
C22 C 0.1449(2) 0.05959(17) 0.45394(14) 0.0196(6) Uani 1 1 d . . .
F21 F 0.08530(15) 0.21575(11) 0.27455(9) 0.0359(5) Uani 1 1 d . . .
C25 C 0.1518(2) 0.20310(17) 0.45460(14) 0.0201(7) Uani 1 1 d . . .
C21 C 0.1099(2) 0.13271(17) 0.41454(13) 0.0172(6) Uani 1 1 d . . .
C211 C -0.0169(2) 0.13504(18) 0.40264(14) 0.0216(6) Uani 1 1 d . . .
H22A H -0.0397 0.0862 0.3788 0.032 Uiso 1 1 calc R . .
H22B H -0.0358 0.1832 0.3768 0.032 Uiso 1 1 calc R . .
H22C H -0.0560 0.1372 0.4447 0.032 Uiso 1 1 calc R . .
B1 B 0.0000 -0.0059(3) 0.2500 0.0194(10) Uani 1 2 d S . .
C241 C 0.2534(3) 0.2215(2) 0.56400(16) 0.0337(8) Uani 1 1 d . . .
H24A H 0.3326 0.2070 0.5676 0.051 Uiso 1 1 calc R . .
H24B H 0.2153 0.2084 0.6051 0.051 Uiso 1 1 calc R . .
H24C H 0.2465 0.2797 0.5552 0.051 Uiso 1 1 calc R . .
C231 C 0.2406(3) 0.0346(2) 0.56422(16) 0.0327(8) Uani 1 1 d . . .
H23A H 0.1931 0.0418 0.6028 0.049 Uiso 1 1 calc R . .
H23B H 0.3170 0.0515 0.5746 0.049 Uiso 1 1 calc R . .
H23C H 0.2406 -0.0227 0.5514 0.049 Uiso 1 1 calc R . .
C221 C 0.1187(3) -0.02564(17) 0.43406(15) 0.0267(7) Uani 1 1 d . . .
H22D H 0.1436 -0.0346 0.3890 0.040 Uiso 1 1 calc R . .
H22E H 0.0380 -0.0347 0.4369 0.040 Uiso 1 1 calc R . .
H22F H 0.1574 -0.0635 0.4633 0.040 Uiso 1 1 calc R . .
C14 C 0.4003(2) 0.18373(19) 0.35907(15) 0.0256(7) Uani 1 1 d . . .
C13 C 0.4034(3) 0.0983(2) 0.36676(16) 0.0313(8) Uani 1 1 d . . .
C251 C 0.1356(3) 0.29009(17) 0.43436(16) 0.0282(7) Uani 1 1 d . . .
H25A H 0.0565 0.2997 0.4247 0.042 Uiso 1 1 calc R . .
H25B H 0.1803 0.3013 0.3953 0.042 Uiso 1 1 calc R . .
H25C H 0.1594 0.3260 0.4699 0.042 Uiso 1 1 calc R . .
C15 C 0.3515(2) 0.20178(17) 0.29934(14) 0.0203(7) Uani 1 1 d . . .
C111 C 0.2979(3) 0.1158(2) 0.19640(15) 0.0366(9) Uani 1 1 d . . .
H11A H 0.2605 0.0638 0.1884 0.055 Uiso 1 1 calc R . .
H11B H 0.3694 0.1169 0.1730 0.055 Uiso 1 1 calc R . .
H11C H 0.2504 0.1602 0.1807 0.055 Uiso 1 1 calc R . .
C12 C 0.3570(3) 0.06136(18) 0.31226(17) 0.0281(8) Uani 1 1 d . . .
C141 C 0.4422(3) 0.2444(3) 0.40778(17) 0.0479(10) Uani 1 1 d . . .
H14A H 0.5157 0.2275 0.4238 0.072 Uiso 1 1 calc R . .
H14B H 0.3899 0.2476 0.4446 0.072 Uiso 1 1 calc R . .
H14C H 0.4482 0.2977 0.3869 0.072 Uiso 1 1 calc R . .

loop_
_atom_site_aniso_label
_atom_site_aniso_U_11
_atom_site_aniso_U_22
_atom_site_aniso_U_33
_atom_site_aniso_U_23
_atom_site_aniso_U_13
_atom_site_aniso_U_12
C151 0.0242(18) 0.0267(17) 0.049(2) 0.0111(16) 0.0030(16) -0.0029(14)
C121 0.040(2) 0.0213(18) 0.104(4) 0.001(2) 0.030(2) 0.0070(16)
C131 0.024(2) 0.106(4) 0.056(3) 0.045(3) 0.0026(19) 0.019(2)
Ga1 0.02248(18) 0.01964(16) 0.02003(17) 0.00124(14) 0.00655(14) 0.00128(15)
F22 0.0464(12) 0.0276(9) 0.0298(10) 0.0092(8) -0.0001(9) -0.0028(9)
F12 0.0435(12) 0.0291(10) 0.0279(10) -0.0064(8) 0.0015(9) 0.0100(9)
C11 0.0171(14) 0.0224(14) 0.0232(15) -0.0018(12) 0.0022(12) -0.0031(14)
F11 0.0343(12) 0.0479(12) 0.0359(11) -0.0121(9) 0.0040(9) -0.0230(10)
C23 0.0133(15) 0.0339(17) 0.0219(16) 0.0050(13) 0.0024(13) 0.0014(14)
C24 0.0172(16) 0.0320(16) 0.0181(15) -0.0028(13) 0.0029(13) -0.0025(14)
B2 0.018(3) 0.019(2) 0.020(2) 0.000 -0.007(2) 0.000
C22 0.0160(15) 0.0249(15) 0.0180(16) 0.0043(12) 0.0055(13) -0.0007(13)
F21 0.0224(10) 0.0460(11) 0.0394(11) 0.0197(9) 0.0018(9) 0.0119(9)
C25 0.0176(15) 0.0218(15) 0.0210(16) -0.0059(12) 0.0026(13) -0.0002(12)
C21 0.0158(14) 0.0201(14) 0.0159(14) 0.0000(12) 0.0021(11) -0.0010(13)
C211 0.0165(14) 0.0271(15) 0.0214(15) 0.0008(14) 0.0029(12) -0.0001(14)
B1 0.023(3) 0.015(2) 0.020(3) 0.000 -0.003(2) 0.000
C241 0.032(2) 0.0461(19) 0.0230(19) -0.0085(15) -0.0045(14) -0.0066(16)
C231 0.0237(19) 0.0464(19) 0.028(2) 0.0105(16) -0.0028(14) 0.0009(16)
C221 0.0317(19) 0.0222(16) 0.0262(18) 0.0045(13) 0.0028(15) -0.0003(14)
C14 0.0123(15) 0.0400(19) 0.0246(17) -0.0036(15) 0.0014(13) -0.0018(14)
C13 0.0129(15) 0.050(2) 0.0306(19) 0.0168(16) 0.0039(13) 0.0065(15)
C251 0.0317(19) 0.0227(16) 0.0301(18) -0.0034(14) 0.0016(15) -0.0029(14)
C15 0.0130(15) 0.0226(15) 0.0253(17) 0.0006(13) 0.0042(12) -0.0027(13)
C111 0.0305(19) 0.054(2) 0.0255(17) -0.0110(16) 0.0107(14) -0.0131(17)
C12 0.0154(16) 0.0213(15) 0.048(2) 0.0066(14) 0.0162(15) 0.0056(13)
C141 0.030(2) 0.079(3) 0.035(2) -0.019(2) -0.0031(17) -0.013(2)

loop_
_atom_type_symbol
_atom_type_description
_atom_type_scat_dispersion_real
_atom_type_scat_dispersion_imag
_atom_type_scat_source
C C 0.0033 0.0016 'International Tables Vol C Tables 4.2.6.8 and 6.1.1.4'
H H 0.0000 0.0000 'International Tables Vol C Tables 4.2.6.8 and 6.1.1.4'
B B 0.0013 0.0007 'International Tables Vol C Tables 4.2.6.8 and 6.1.1.4'
F F 0.0171 0.0103 'International Tables Vol C Tables 4.2.6.8 and 6.1.1.4'
Ga Ga 0.2307 1.6083 'International Tables Vol C Tables 4.2.6.8 and 6.1.1.4'

loop_
_geom_angle_atom_site_label_1
_geom_angle_atom_site_label_2
_geom_angle_atom_site_label_3
_geom_angle
_geom_angle_site_symmetry_1
_geom_angle_site_symmetry_3
_geom_angle_publ_flag
C21 Ga1 C11 157.40(12) . . ?
C21 Ga1 F21 100.36(9) . . ?
C11 Ga1 F21 98.33(10) . . ?
C21 Ga1 F11 99.78(9) . . ?
C11 Ga1 F11 95.81(9) . . ?
F21 Ga1 F11 80.17(8) . . ?
C21 Ga1 C15 128.62(11) . . ?
C11 Ga1 C15 38.10(10) . . ?
F21 Ga1 C15 91.16(9) . . ?
F11 Ga1 C15 131.58(9) . . ?
C21 Ga1 C12 123.20(11) . . ?
C11 Ga1 C12 38.29(11) . . ?
F21 Ga1 C12 136.18(9) . . ?
F11 Ga1 C12 95.53(10) . . ?
C15 Ga1 C12 59.36(10) . . ?
C15 C11 C12 105.6(2) . . ?
C15 C11 C111 124.5(3) . . ?
C12 C11 C111 125.0(3) . . ?
C15 C11 Ga1 84.06(17) . . ?
C12 C11 Ga1 83.93(17) . . ?
C111 C11 Ga1 119.7(2) . . ?
B1 F11 Ga1 169.47(14) . . ?
C22 C23 C24 109.4(3) . . ?
C22 C23 C231 127.9(3) . . ?
C24 C23 C231 122.7(3) . . ?
C25 C24 C23 109.4(3) . . ?
C25 C24 C241 128.3(3) . . ?
C23 C24 C241 122.4(3) . . ?
F22 B2 F22 114.1(4) 4 . ?
F22 B2 F21 108.54(11) 4 4 ?
F22 B2 F21 109.50(11) . 4 ?
F22 B2 F21 109.50(11) 4 . ?
F22 B2 F21 108.54(11) . . ?
F21 B2 F21 106.4(3) 4 . ?
C23 C22 C221 128.0(3) . . ?
C23 C22 C21 108.8(2) . . ?
C221 C22 C21 123.1(3) . . ?
B2 F21 Ga1 166.93(13) . . ?
C24 C25 C251 128.2(3) . . ?
C24 C25 C21 109.0(2) . . ?
C251 C25 C21 122.8(3) . . ?
C25 C21 C22 103.4(2) . . ?
C25 C21 C211 113.3(2) . . ?
C22 C21 C211 112.2(2) . . ?
C25 C21 Ga1 109.04(18) . . ?
C22 C21 Ga1 109.23(18) . . ?
C211 C21 Ga1 109.40(18) . . ?
F12 B1 F12 113.9(4) . 4 ?
F12 B1 F11 109.17(11) . 4 ?
F12 B1 F11 108.76(12) 4 4 ?
F12 B1 F11 108.76(12) . . ?
F12 B1 F11 109.17(11) 4 . ?
F11 B1 F11 106.9(3) 4 . ?
C15 C14 C13 108.8(3) . . ?
C15 C14 C141 125.7(3) . . ?
C13 C14 C141 125.5(3) . . ?
C12 C13 C14 109.7(3) . . ?
C12 C13 C131 126.0(3) . . ?
C14 C13 C131 124.3(4) . . ?
C14 C15 C11 108.3(3) . . ?
C14 C15 C151 127.9(3) . . ?
C11 C15 C151 123.6(3) . . ?
C14 C15 Ga1 90.60(19) . . ?
C11 C15 Ga1 57.84(14) . . ?
C151 C15 Ga1 119.3(2) . . ?
C13 C12 C11 107.5(3) . . ?
C13 C12 C121 129.1(3) . . ?
C11 C12 C121 123.3(3) . . ?
C13 C12 Ga1 90.28(19) . . ?
C11 C12 Ga1 57.77(15) . . ?
C121 C12 Ga1 117.6(2) . . ?

loop_
_geom_bond_atom_site_label_1
_geom_bond_atom_site_label_2
_geom_bond_distance
_geom_bond_site_symmetry_2
_geom_bond_publ_flag
C151 C15 1.506(4) . ?
C121 C12 1.510(4) . ?
C131 C13 1.513(5) . ?
Ga1 C21 1.972(3) . ?
Ga1 C11 2.002(3) . ?
Ga1 F21 2.1740(17) . ?
Ga1 F11 2.1847(18) . ?
Ga1 C15 2.353(3) . ?
Ga1 C12 2.354(3) . ?
F22 B2 1.357(3) . ?
F12 B1 1.358(3) . ?
C11 C15 1.459(4) . ?
C11 C12 1.467(4) . ?
C11 C111 1.499(4) . ?
F11 B1 1.420(3) . ?
C23 C22 1.350(4) . ?
C23 C24 1.470(4) . ?
C23 C231 1.502(4) . ?
C24 C25 1.348(4) . ?
C24 C241 1.501(4) . ?
B2 F22 1.357(3) 4 ?
B2 F21 1.421(3) 4 ?
B2 F21 1.421(3) . ?
C22 C221 1.495(4) . ?
C22 C21 1.509(4) . ?
C25 C251 1.505(4) . ?
C25 C21 1.506(4) . ?
C21 C211 1.538(4) . ?
B1 F12 1.358(3) 4 ?
B1 F11 1.420(3) 4 ?
C14 C15 1.386(4) . ?
C14 C13 1.417(5) . ?
C14 C141 1.498(4) . ?
C13 C12 1.386(5) . ?
